data_7001317
loop_
_publ_author_name
'Gurnani, Chitra'
'Jura, Marek'
'Levason, William'
'Ratnani, Raju'
'Reid, Gillian'
'Webster, Michael'

_publ_section_title
;
 Preparation and structures of tellurium(iv) halide complexes with
 thioether coordination
;
_journal_issue 21
_journal_name_full 'Dalton Transactions'
_journal_page_first 4122
_journal_page_last 4128
_journal_paper_doi 10.1039/b902771h
_journal_year 2009
_chemical_absolute_configuration ad
_chemical_formula_moiety 'C4 H10 Cl4 S2 Te'
_chemical_formula_sum 'C4 H10 Cl4 S2 Te'
_chemical_formula_weight 391.64
_chemical_name_common Tetrachloro(2,5-dithiahexane-S,S')tellurium(IV)
_chemical_name_systematic
;
Tetrachloro(2,5-dithiahexane-S,S')tellurium(IV)
;
_space_group_IT_number 4
_space_group_name_Hall 'P 2yb'
_symmetry_cell_setting monoclinic
_symmetry_space_group_name_Hall 'P 2yb'
_symmetry_space_group_name_H-M 'P 1 21 1'
_atom_sites_solution_hydrogens geom
_atom_sites_solution_primary direct
_atom_sites_solution_secondary difmap
_audit_creation_date 2008-09-29
_audit_creation_method 'SHELXL-97 + hand edit'
_audit_update_record ' 2009-02-01 Updated atom labelling for C2/C4.'
_cell_angle_alpha 90.00
_cell_angle_beta 117.05(2)
_cell_angle_gamma 90.00
_cell_formula_units_Z 2
_cell_length_a 7.400(3)
_cell_length_b 11.512(5)
_cell_length_c 8.051(3)
_cell_measurement_reflns_used 36893
_cell_measurement_temperature 120(2)
_cell_measurement_theta_max 27.48
_cell_measurement_theta_min 2.91
_cell_volume 610.8(4)
_computing_structure_refinement 'SHELXL-97 (Sheldrick, 1997)'
_computing_structure_solution 'SHELXS-97 (Sheldrick, 1997)'
_diffrn_ambient_temperature 120(2)
_diffrn_measured_fraction_theta_full 0.993
_diffrn_measured_fraction_theta_max 0.993
_diffrn_measurement_device_type 'Bruker-Nonius 95mm CCD camera on \k-goniostat'
_diffrn_measurement_method '\f & \w scans'
_diffrn_radiation_monochromator graphite
_diffrn_radiation_source 'Bruker-Nonius FR591 rotating anode'
_diffrn_radiation_type MoK\a
_diffrn_radiation_wavelength 0.71073
_diffrn_reflns_av_R_equivalents 0.0700
_diffrn_reflns_av_sigmaI/netI 0.0590
_diffrn_reflns_limit_h_max 9
_diffrn_reflns_limit_h_min -9
_diffrn_reflns_limit_k_max 14
_diffrn_reflns_limit_k_min -14
_diffrn_reflns_limit_l_max 10
_diffrn_reflns_limit_l_min -10
_diffrn_reflns_number 13481
_diffrn_reflns_theta_full 27.55
_diffrn_reflns_theta_max 27.55
_diffrn_reflns_theta_min 3.10
_diffrn_standards_number 0
_exptl_absorpt_coefficient_mu 3.598
_exptl_absorpt_correction_T_max 0.7456
_exptl_absorpt_correction_T_min 0.5725
_exptl_absorpt_correction_type multi-scan
_exptl_absorpt_process_details 'G.M. Sheldrick, (2007). SADABS. Version 2007/2. Bruker AXS Inc.'
_exptl_crystal_colour orange
_exptl_crystal_density_diffrn 2.129
_exptl_crystal_density_method 'not measured'
_exptl_crystal_description block
_exptl_crystal_F_000 372
_exptl_crystal_size_max 0.12
_exptl_crystal_size_mid 0.10
_exptl_crystal_size_min 0.06
_refine_diff_density_max 0.599
_refine_diff_density_min -1.119
_refine_diff_density_rms 0.151
_refine_ls_abs_structure_details 'Flack H D (1983), Acta Cryst. A39, 876-881'
_refine_ls_abs_structure_Flack 0.02(3)
_refine_ls_extinction_method none
_refine_ls_goodness_of_fit_ref 1.042
_refine_ls_hydrogen_treatment constr
_refine_ls_matrix_type full
_refine_ls_number_parameters 100
_refine_ls_number_reflns 2794
_refine_ls_number_restraints 1
_refine_ls_restrained_S_all 1.042
_refine_ls_R_factor_all 0.0462
_refine_ls_R_factor_gt 0.0362
_refine_ls_shift/su_max 0.000
_refine_ls_shift/su_mean 0.000
_refine_ls_structure_factor_coef Fsqd
_refine_ls_weighting_details 'w=1/[\s^2^(Fo^2^)+(0.0274P)^2^+0.7863P] where P=(Fo^2^+2Fc^2^)/3'
_refine_ls_weighting_scheme calc
_refine_ls_wR_factor_gt 0.0705
_refine_ls_wR_factor_ref 0.0745
_reflns_number_gt 2494
_reflns_number_total 2794
_reflns_threshold_expression I>2sigma(I)
_cod_data_source_file b902771h.txt
_cod_data_source_block 08mj41
_cod_original_sg_symbol_H-M 'P 21'
_cod_database_code 7001317

loop_
_symmetry_equiv_pos_as_xyz
'x, y, z'
'-x, y+1/2, -z'

loop_
_atom_site_label
_atom_site_type_symbol
_atom_site_fract_x
_atom_site_fract_y
_atom_site_fract_z
_atom_site_U_iso_or_equiv
_atom_site_adp_type
_atom_site_occupancy
_atom_site_symmetry_multiplicity
_atom_site_calc_flag
_atom_site_refinement_flags
_atom_site_disorder_assembly
_atom_site_disorder_group
Te1 Te 0.31098(5) 0.42319(3) 0.25305(5) 0.02039(10) Uani 1 1 d . . .
Cl1 Cl 0.3039(2) 0.55203(13) 0.0132(2) 0.0281(4) Uani 1 1 d . . .
Cl2 Cl 0.5500(2) 0.27995(13) 0.2253(2) 0.0298(4) Uani 1 1 d . . .
Cl3 Cl 0.0035(2) 0.32149(14) 0.0212(2) 0.0339(4) Uani 1 1 d . . .
Cl4 Cl 0.5929(2) 0.53980(13) 0.5043(2) 0.0261(3) Uani 1 1 d . . .
S1 S 0.2202(2) 0.30901(13) 0.5258(2) 0.0246(3) Uani 1 1 d . . .
S2 S 0.0883(2) 0.59136(13) 0.3179(2) 0.0226(3) Uani 1 1 d . . .
C1 C 0.4529(10) 0.3292(6) 0.7388(9) 0.0329(16) Uani 1 1 d . . .
H1A H 0.5564 0.2754 0.7407 0.049 Uiso 1 1 calc R . .
H1B H 0.4278 0.3139 0.8463 0.049 Uiso 1 1 calc R . .
H1C H 0.5005 0.4093 0.7449 0.049 Uiso 1 1 calc R . .
C2 C 0.0528(8) 0.4155(7) 0.5500(7) 0.0238(11) Uani 1 1 d . . .
H2A H -0.0868 0.4015 0.4509 0.029 Uiso 1 1 calc R . .
H2B H 0.0523 0.4029 0.6714 0.029 Uiso 1 1 calc R . .
C3 C 0.1076(9) 0.5423(5) 0.5393(8) 0.0217(13) Uani 1 1 d . . .
H3A H 0.2488 0.5552 0.6361 0.026 Uiso 1 1 calc R . .
H3B H 0.0186 0.5919 0.5711 0.026 Uiso 1 1 calc R . .
C4 C -0.1747(9) 0.5627(6) 0.1585(9) 0.0313(15) Uani 1 1 d . . .
H4A H -0.2020 0.5861 0.0322 0.047 Uiso 1 1 calc R . .
H4B H -0.2623 0.6070 0.1973 0.047 Uiso 1 1 calc R . .
H4C H -0.2024 0.4796 0.1598 0.047 Uiso 1 1 calc R . .

loop_
_atom_site_aniso_label
_atom_site_aniso_U_11
_atom_site_aniso_U_22
_atom_site_aniso_U_33
_atom_site_aniso_U_23
_atom_site_aniso_U_13
_atom_site_aniso_U_12
Te1 0.01907(16) 0.02068(17) 0.01924(17) -0.00160(18) 0.00682(13) -0.00134(17)
Cl1 0.0312(8) 0.0291(8) 0.0228(8) 0.0018(6) 0.0113(7) 0.0008(7)
Cl2 0.0297(8) 0.0241(8) 0.0316(8) -0.0001(6) 0.0104(7) 0.0053(6)
Cl3 0.0258(8) 0.0312(9) 0.0357(9) -0.0113(7) 0.0062(7) -0.0058(7)
Cl4 0.0230(7) 0.0267(8) 0.0245(7) -0.0023(6) 0.0071(6) -0.0044(6)
S1 0.0239(8) 0.0197(8) 0.0265(8) 0.0004(6) 0.0082(6) -0.0016(6)
S2 0.0217(7) 0.0207(7) 0.0226(8) 0.0022(6) 0.0076(6) 0.0005(6)
C1 0.031(3) 0.031(4) 0.027(3) 0.009(3) 0.005(3) 0.005(3)
C2 0.028(3) 0.022(3) 0.024(3) 0.005(3) 0.014(2) 0.001(3)
C3 0.024(3) 0.019(3) 0.021(3) -0.001(2) 0.009(3) 0.004(2)
C4 0.022(3) 0.043(4) 0.022(3) -0.004(3) 0.004(3) 0.002(3)

loop_
_atom_type_symbol
_atom_type_description
_atom_type_scat_dispersion_real
_atom_type_scat_dispersion_imag
_atom_type_scat_source
C C 0.0033 0.0016 'International Tables Vol C Tables 4.2.6.8 and 6.1.1.4'
H H 0.0000 0.0000 'International Tables Vol C Tables 4.2.6.8 and 6.1.1.4'
S S 0.1246 0.1234 'International Tables Vol C Tables 4.2.6.8 and 6.1.1.4'
Cl Cl 0.1484 0.1585 'International Tables Vol C Tables 4.2.6.8 and 6.1.1.4'
Te Te -0.5308 1.6751 'International Tables Vol C Tables 4.2.6.8 and 6.1.1.4'

loop_
_geom_angle_atom_site_label_1
_geom_angle_atom_site_label_2
_geom_angle_atom_site_label_3
_geom_angle
_geom_angle_site_symmetry_1
_geom_angle_site_symmetry_3
_geom_angle_publ_flag
Cl1 Te1 Cl3 90.53(6) . . ?
Cl1 Te1 Cl2 95.30(6) . . ?
Cl3 Te1 Cl2 93.75(6) . . ?
Cl1 Te1 Cl4 91.35(6) . . ?
Cl3 Te1 Cl4 172.27(6) . . ?
Cl2 Te1 Cl4 93.54(6) . . ?
Cl1 Te1 S2 85.54(6) . . ?
Cl3 Te1 S2 92.95(6) . . ?
Cl2 Te1 S2 173.23(5) . . ?
Cl4 Te1 S2 79.72(6) . . ?
Cl1 Te1 S1 163.50(5) . . ?
Cl3 Te1 S1 84.64(6) . . ?
Cl2 Te1 S1 100.74(6) . . ?
Cl4 Te1 S1 91.48(5) . . ?
S2 Te1 S1 78.99(5) . . ?
C1 S1 C2 102.3(3) . . ?
C1 S1 Te1 102.3(2) . . ?
C2 S1 Te1 100.4(2) . . ?
C4 S2 C3 102.7(3) . . ?
C4 S2 Te1 106.4(2) . . ?
C3 S2 Te1 100.5(2) . . ?
S1 C1 H1A 109.5 . . ?
S1 C1 H1B 109.5 . . ?
H1A C1 H1B 109.5 . . ?
S1 C1 H1C 109.5 . . ?
H1A C1 H1C 109.5 . . ?
H1B C1 H1C 109.5 . . ?
C3 C2 S1 115.3(4) . . ?
C3 C2 H2A 108.5 . . ?
S1 C2 H2A 108.5 . . ?
C3 C2 H2B 108.5 . . ?
S1 C2 H2B 108.5 . . ?
H2A C2 H2B 107.5 . . ?
C2 C3 S2 116.7(4) . . ?
C2 C3 H3A 108.1 . . ?
S2 C3 H3A 108.1 . . ?
C2 C3 H3B 108.1 . . ?
S2 C3 H3B 108.1 . . ?
H3A C3 H3B 107.3 . . ?
S2 C4 H4A 109.5 . . ?
S2 C4 H4B 109.5 . . ?
H4A C4 H4B 109.5 . . ?
S2 C4 H4C 109.5 . . ?
H4A C4 H4C 109.5 . . ?
H4B C4 H4C 109.5 . . ?

loop_
_geom_bond_atom_site_label_1
_geom_bond_atom_site_label_2
_geom_bond_distance
_geom_bond_site_symmetry_2
_geom_bond_publ_flag
Te1 Cl1 2.4166(17) . ?
Te1 Cl3 2.4839(17) . ?
Te1 Cl2 2.5016(17) . ?
Te1 Cl4 2.5313(16) . ?
Te1 S2 2.7420(17) . ?
Te1 S1 2.8880(18) . ?
S1 C1 1.810(6) . ?
S1 C2 1.816(7) . ?
S2 C4 1.809(6) . ?
S2 C3 1.812(6) . ?
C1 H1A 0.9800 . ?
C1 H1B 0.9800 . ?
C1 H1C 0.9800 . ?
C2 C3 1.528(10) . ?
C2 H2A 0.9900 . ?
C2 H2B 0.9900 . ?
C3 H3A 0.9900 . ?
C3 H3B 0.9900 . ?
C4 H4A 0.9800 . ?
C4 H4B 0.9800 . ?
C4 H4C 0.9800 . ?

loop_
_geom_torsion_atom_site_label_1
_geom_torsion_atom_site_label_2
_geom_torsion_atom_site_label_3
_geom_torsion_atom_site_label_4
_geom_torsion
_geom_torsion_site_symmetry_1
_geom_torsion_site_symmetry_2
_geom_torsion_site_symmetry_3
_geom_torsion_site_symmetry_4
_geom_torsion_publ_flag
Cl1 Te1 S1 C1 -120.5(3) . . . . ?
Cl3 Te1 S1 C1 166.1(2) . . . . ?
Cl2 Te1 S1 C1 73.2(2) . . . . ?
Cl4 Te1 S1 C1 -20.6(2) . . . . ?
S2 Te1 S1 C1 -99.9(2) . . . . ?
Cl1 Te1 S1 C2 -15.3(3) . . . . ?
Cl3 Te1 S1 C2 -88.8(2) . . . . ?
Cl2 Te1 S1 C2 178.4(2) . . . . ?
Cl4 Te1 S1 C2 84.5(2) . . . . ?
S2 Te1 S1 C2 5.3(2) . . . . ?
Cl1 Te1 S2 C4 86.5(3) . . . . ?
Cl3 Te1 S2 C4 -3.8(3) . . . . ?
Cl4 Te1 S2 C4 178.7(3) . . . . ?
S1 Te1 S2 C4 -87.8(3) . . . . ?
Cl1 Te1 S2 C3 -166.8(2) . . . . ?
Cl3 Te1 S2 C3 102.9(2) . . . . ?
Cl4 Te1 S2 C3 -74.7(2) . . . . ?
S1 Te1 S2 C3 18.9(2) . . . . ?
C1 S1 C2 C3 68.6(5) . . . . ?
Te1 S1 C2 C3 -36.5(4) . . . . ?
S1 C2 C3 S2 65.5(5) . . . . ?
C4 S2 C3 C2 58.1(5) . . . . ?
Te1 S2 C3 C2 -51.5(5) . . . . ?
